data_1560341
loop_
_publ_author_name
'Kariem, Mukaddus'
'Yawer, Mohd'
'Kumar, Manesh'
'Nawaz Sheikh, Haq'
'Sood, Puneet'
'Kolekar, Sanjay S.'

_publ_section_title
;
 Self-assembly of coordination polymers of Pr(III), Nd(III), Tb(III),
 Dy(III) and Ho(III) with 5-hydroxyisophthalic acid and adipic acid:
 Syntheses, structures, porosity, luminescence and magnetic properties
;
_journal_name_full 'Journal of Solid State Chemistry'
_journal_page_first 61
_journal_page_last 69
_journal_paper_doi 10.1016/j.jssc.2017.08.001
_journal_volume 255
_journal_year 2017
_chemical_formula_moiety 'C11 H12 Dy O9, H2 O'
_chemical_formula_sum 'C11 H14 Dy O10'
_chemical_formula_weight 468.72
_space_group_crystal_system monoclinic
_space_group_IT_number 15
_space_group_name_Hall '-C 2yc'
_space_group_name_H-M_alt 'C 1 2/c 1'
_atom_sites_solution_hydrogens geom
_atom_sites_solution_primary direct
_atom_sites_solution_secondary difmap
_cell_angle_alpha 90.00
_cell_angle_beta 97.856(3)
_cell_angle_gamma 90.00
_cell_formula_units_Z 8
_cell_length_a 15.5753(5)
_cell_length_b 9.0937(3)
_cell_length_c 19.2775(5)
_cell_measurement_reflns_used 2760
_cell_measurement_temperature 293(2)
_cell_measurement_theta_max 27.8980
_cell_measurement_theta_min 2.5870
_cell_volume 2704.78(14)
_computing_cell_refinement
;
CrysAlisPro, Agilent Technologies,
Version 1.171.37.33d (release 23-04-2014 CrysAlis171 .NET)
(compiled Apr 23 2014,17:37:27)
;
_computing_data_collection
;
CrysAlisPro, Agilent Technologies,
Version 1.171.37.33d (release 23-04-2014 CrysAlis171 .NET)
(compiled Apr 23 2014,17:37:27)
;
_computing_data_reduction
;
CrysAlisPro, Agilent Technologies,
Version 1.171.37.33d (release 23-04-2014 CrysAlis171 .NET)
(compiled Apr 23 2014,17:37:27)
;
_computing_molecular_graphics
;
O. V. Dolomanov, L. J. Bourhis, R. J. Gildea, J. A. K. Howard and H. Puschmann,
OLEX2: a complete structure solution, refinement and analysis program.
J. Appl. Cryst. (2009). 42, 339-341.
;
_computing_publication_material
;
O. V. Dolomanov, L. J. Bourhis, R. J. Gildea, J. A. K. Howard and H. Puschmann,
OLEX2: a complete structure solution, refinement and analysis program.
J. Appl. Cryst. (2009). 42, 339-341.
;
_computing_structure_refinement
;
SHELXL, G.M. Sheldrick, Acta Cryst.
(2008). A64, 112-122
;
_computing_structure_solution
;
SHELXS, G.M. Sheldrick, Acta Cryst.
(2008). A64, 112-122
;
_diffrn_ambient_temperature 293(2)
_diffrn_detector 'CCD plate'
_diffrn_detector_area_resol_mean 7.9987
_diffrn_detector_type Eos
_diffrn_measured_fraction_theta_full 0.9854
_diffrn_measured_fraction_theta_max 0.8891
_diffrn_measurement_details
;
#__ type_ start__ end____ width___ exp.time_
  1 omega   -5.00  101.00   1.0000    3.3000
omega____ theta____ kappa____ phi______ frames
    -       26.9215   57.0000 -120.0000 106

#__ type_ start__ end____ width___ exp.time_
  2 omega  -13.00   94.00   1.0000    3.3000
omega____ theta____ kappa____ phi______ frames
    -       26.9215   37.0000   30.0000 107
;
_diffrn_measurement_device 'four-circle diffractometer'
_diffrn_measurement_device_type 'SuperNova, Dual, Cu at zero, Eos'
_diffrn_measurement_method '\w scans'
_diffrn_orient_matrix_UB_11 -0.0298951000
_diffrn_orient_matrix_UB_12 -0.0588234000
_diffrn_orient_matrix_UB_13 -0.0000051000
_diffrn_orient_matrix_UB_21 -0.0048979000
_diffrn_orient_matrix_UB_22 0.0161240000
_diffrn_orient_matrix_UB_23 0.0352380000
_diffrn_orient_matrix_UB_31 -0.0345984000
_diffrn_orient_matrix_UB_32 0.0485935000
_diffrn_orient_matrix_UB_33 -0.0117230000
_diffrn_radiation_monochromator mirror
_diffrn_radiation_probe x-ray
_diffrn_radiation_type 'Mo K\a'
_diffrn_radiation_wavelength 0.71073
_diffrn_reflns_av_R_equivalents 0.0297
_diffrn_reflns_av_unetI/netI 0.0549
_diffrn_reflns_limit_h_max 20
_diffrn_reflns_limit_h_min -14
_diffrn_reflns_limit_k_max 9
_diffrn_reflns_limit_k_min -11
_diffrn_reflns_limit_l_max 25
_diffrn_reflns_limit_l_min -13
_diffrn_reflns_number 4320
_diffrn_reflns_theta_full 28.15
_diffrn_reflns_theta_max 28.15
_diffrn_reflns_theta_min 2.13
_diffrn_source 'SuperNova (Mo) X-ray Source'
_exptl_absorpt_coefficient_mu 5.578
_exptl_absorpt_correction_T_max 0.665
_exptl_absorpt_correction_T_min 0.257
_exptl_absorpt_correction_type gaussian
_exptl_absorpt_process_details
;
CrysAlisPro, Agilent Technologies,
Version 1.171.37.33d (release 23-04-2014 CrysAlis171 .NET)
(compiled Apr 23 2014,17:37:27)
Numerical absorption correction based on gaussian integration over
			a multifaceted crystal model
Empirical absorption correction using spherical harmonics,
 implemented in SCALE3 ABSPACK scaling algorithm.
;
_exptl_crystal_density_diffrn 2.302
_exptl_crystal_density_method 'not measured'
_exptl_crystal_description
;
;
_exptl_crystal_F_000 1808
_exptl_crystal_size_max 0.3143
_exptl_crystal_size_mid 0.1499
_exptl_crystal_size_min 0.0738
_refine_diff_density_max 1.380
_refine_diff_density_min -1.622
_refine_diff_density_rms 0.216
_refine_ls_extinction_method none
_refine_ls_goodness_of_fit_ref 1.020
_refine_ls_hydrogen_treatment mixed
_refine_ls_matrix_type full
_refine_ls_number_parameters 205
_refine_ls_number_reflns 2936
_refine_ls_number_restraints 0
_refine_ls_restrained_S_all 1.020
_refine_ls_R_factor_all 0.0411
_refine_ls_R_factor_gt 0.0364
_refine_ls_shift/su_max 0.001
_refine_ls_shift/su_mean 0.000
_refine_ls_structure_factor_coef Fsqd
_refine_ls_weighting_details 'calc w=1/[\s^2^(Fo^2^)+(0.0501P)^2^+0.0000P] where P=(Fo^2^+2Fc^2^)/3'
_refine_ls_weighting_scheme calc
_refine_ls_wR_factor_gt 0.0906
_refine_ls_wR_factor_ref 0.0958
_reflns_number_gt 2592
_reflns_number_total 2936
_reflns_threshold_expression >2sigma(I)
_cod_data_source_file mmc5.cif
_cod_data_source_block f4_rt_mo
_cod_original_cell_volume 2704.79(13)
_cod_database_code 1560341
_chemical_oxdiff_formula 'C88 H112 Dy8 O80 '
_reflns_odcompleteness_completeness 98.54
_reflns_odcompleteness_iscentric 1
_reflns_odcompleteness_theta 26.32

loop_
_space_group_symop_id
_space_group_symop_operation_xyz
1 'x, y, z'
2 '-x, y, -z+1/2'
3 'x+1/2, y+1/2, z'
4 '-x+1/2, y+1/2, -z+1/2'
5 '-x, -y, -z'
6 'x, -y, z-1/2'
7 '-x+1/2, -y+1/2, -z'
8 'x+1/2, -y+1/2, z-1/2'

loop_
_atom_site_label
_atom_site_type_symbol
_atom_site_fract_x
_atom_site_fract_y
_atom_site_fract_z
_atom_site_U_iso_or_equiv
_atom_site_adp_type
_atom_site_occupancy
_atom_site_symmetry_multiplicity
_atom_site_calc_flag
_atom_site_refinement_flags
_atom_site_disorder_assembly
_atom_site_disorder_group
Dy1 Dy 0.555420(14) 0.17202(3) 0.460979(12) 0.01388(11) Uani 1 1 d . . .
O10 O 0.5821(3) 0.1834(4) 0.3391(2) 0.0240(9) Uani 1 1 d . . .
O14 O 0.5888(3) 0.1356(5) 0.0868(2) 0.0239(9) Uani 1 1 d . . .
O19 O 0.5334(2) -0.0808(4) 0.4415(2) 0.0214(9) Uani 1 1 d . . .
O18 O 0.5039(3) 0.3104(5) 0.5550(3) 0.0354(12) Uani 1 1 d . . .
O13 O 0.6491(3) -0.0738(5) 0.0568(2) 0.0266(10) Uani 1 1 d . . .
O20 O 0.6609(3) 0.3591(5) 0.4893(3) 0.0377(12) Uani 1 1 d . . .
H20A H 0.7053 0.3461 0.4666 0.057 Uiso 1 1 d R . .
H20B H 0.6798 0.3571 0.5341 0.057 Uiso 1 1 d R . .
O21 O 0.4956(3) 0.4016(4) 0.4077(2) 0.0303(10) Uani 1 1 d . . .
H21A H 0.4485 0.3838 0.3800 0.045 Uiso 1 1 d R . .
H21B H 0.5325 0.4419 0.3840 0.045 Uiso 1 1 d R . .
C8 C 0.6563(4) 0.1187(7) 0.3517(3) 0.0201(12) Uani 1 1 d . . .
O11 O 0.9049(2) -0.0929(5) 0.2605(2) 0.0332(11) Uani 1 1 d . . .
H11 H 0.9151 -0.1417 0.2267 0.050 Uiso 1 1 calc R . .
O9 O 0.6881(2) 0.0892(5) 0.4133(2) 0.0299(10) Uani 1 1 d . . .
C12 C 0.6411(3) 0.0310(6) 0.0972(3) 0.0193(11) Uani 1 1 d . . .
C7 C 0.7835(4) 0.0153(7) 0.3032(3) 0.0264(13) Uani 1 1 d . . .
H7 H 0.8132 0.0105 0.3484 0.032 Uiso 1 1 calc R . .
C3 C 0.6567(4) 0.0814(7) 0.2247(3) 0.0223(12) Uani 1 1 d . . .
H3 H 0.6015 0.1224 0.2171 0.027 Uiso 1 1 calc R . .
C5 C 0.7760(3) -0.0354(6) 0.1796(3) 0.0223(12) Uani 1 1 d . . .
H5 H 0.8005 -0.0743 0.1423 0.027 Uiso 1 1 calc R . .
C17 C 0.4695(4) 0.2077(7) 0.5854(3) 0.0245(13) Uani 1 1 d . . .
C4 C 0.6945(3) 0.0256(6) 0.1689(3) 0.0218(12) Uani 1 1 d . . .
C2 C 0.7021(4) 0.0756(7) 0.2921(3) 0.0218(12) Uani 1 1 d . . .
C6 C 0.8219(3) -0.0384(7) 0.2479(3) 0.0220(12) Uani 1 1 d . . .
C16 C 0.4393(4) 0.2348(8) 0.6544(3) 0.0337(16) Uani 1 1 d . . .
H16A H 0.3980 0.1590 0.6626 0.040 Uiso 1 1 calc R . .
H16B H 0.4096 0.3287 0.6529 0.040 Uiso 1 1 calc R . .
C15 C 0.5131(5) 0.2356(10) 0.7147(3) 0.0440(19) Uani 1 1 d . . .
H15A H 0.5491 0.1499 0.7104 0.053 Uiso 1 1 calc R . .
H15B H 0.5485 0.3219 0.7102 0.053 Uiso 1 1 calc R . .
O22 O 0.6891(6) 0.6470(8) 0.5178(6) 0.090(3) Uani 1 1 d G . .
H22A H 0.7367 0.6930 0.5275 0.135 Uiso 1 1 d G . .
H22B H 0.6514 0.6843 0.5406 0.135 Uiso 1 1 d G . .

loop_
_atom_site_aniso_label
_atom_site_aniso_U_11
_atom_site_aniso_U_22
_atom_site_aniso_U_33
_atom_site_aniso_U_23
_atom_site_aniso_U_13
_atom_site_aniso_U_12
Dy1 0.01424(16) 0.01439(17) 0.01226(16) -0.00013(9) -0.00084(10) -0.00274(8)
O10 0.021(2) 0.029(2) 0.022(2) 0.0026(17) 0.0025(17) 0.0092(16)
O14 0.023(2) 0.025(2) 0.021(2) -0.0051(18) -0.0063(16) 0.0083(17)
O19 0.025(2) 0.016(2) 0.021(2) -0.0041(17) -0.0029(16) -0.0028(16)
O18 0.059(3) 0.017(2) 0.033(3) -0.0055(19) 0.018(2) -0.005(2)
O13 0.028(2) 0.033(2) 0.0158(19) -0.0065(18) -0.0078(16) 0.0082(19)
O20 0.027(2) 0.036(3) 0.047(3) 0.002(2) -0.008(2) -0.011(2)
O21 0.040(3) 0.018(2) 0.029(2) 0.0005(18) -0.0079(19) 0.0019(19)
C8 0.018(3) 0.023(3) 0.019(3) -0.003(2) 0.002(2) -0.005(2)
O11 0.018(2) 0.048(3) 0.031(2) -0.004(2) -0.0045(17) 0.012(2)
O9 0.022(2) 0.050(3) 0.017(2) 0.003(2) 0.0015(16) 0.005(2)
C12 0.017(3) 0.022(3) 0.017(3) -0.001(2) -0.001(2) -0.001(2)
C7 0.023(3) 0.033(3) 0.021(3) 0.003(3) 0.000(2) 0.000(3)
C3 0.017(3) 0.025(3) 0.025(3) -0.001(2) 0.002(2) 0.004(2)
C5 0.019(3) 0.022(3) 0.024(3) -0.002(2) -0.003(2) 0.002(2)
C17 0.030(3) 0.024(3) 0.019(3) -0.002(3) 0.002(2) -0.001(3)
C4 0.023(3) 0.020(3) 0.020(3) 0.002(2) -0.007(2) -0.001(2)
C2 0.023(3) 0.023(3) 0.019(3) -0.003(2) 0.002(2) 0.002(2)
C6 0.012(3) 0.027(3) 0.025(3) 0.003(3) -0.003(2) 0.000(2)
C16 0.039(4) 0.040(4) 0.025(3) -0.012(3) 0.012(3) -0.013(3)
C15 0.053(4) 0.062(5) 0.020(3) 0.005(3) 0.013(3) 0.019(4)
O22 0.090(6) 0.046(4) 0.142(8) -0.011(4) 0.045(6) 0.010(4)

loop_
_atom_type_symbol
_atom_type_description
_atom_type_scat_dispersion_real
_atom_type_scat_dispersion_imag
_atom_type_scat_source
C C 0.0033 0.0016 'International Tables Vol C Tables 4.2.6.8 and 6.1.1.4'
H H 0.0000 0.0000 'International Tables Vol C Tables 4.2.6.8 and 6.1.1.4'
Dy Dy -0.1892 4.4098 'International Tables Vol C Tables 4.2.6.8 and 6.1.1.4'
O O 0.0106 0.0060 'International Tables Vol C Tables 4.2.6.8 and 6.1.1.4'

loop_
_exptl_crystal_face_index_h
_exptl_crystal_face_index_k
_exptl_crystal_face_index_l
_exptl_crystal_face_perp_dist
_exptl_oxdiff_crystal_face_indexfrac_h
_exptl_oxdiff_crystal_face_indexfrac_k
_exptl_oxdiff_crystal_face_indexfrac_l
_exptl_oxdiff_crystal_face_x
_exptl_oxdiff_crystal_face_y
_exptl_oxdiff_crystal_face_z
17 -8 -1 0.0811 17.0000 -8.0000 -1.0002 -0.0376 -0.2475 -0.9652
-5 -1 27 0.1376 -5.0000 -1.0000 27.0001 0.2082 0.9598 -0.1921
14 10 1 0.0426 14.0000 10.0000 0.9998 -1.0068 0.1279 -0.0102
8 4 -25 0.1563 8.0000 4.0000 -25.0002 -0.4743 -0.8556 0.2107
-18 7 1 0.0664 -18.0000 7.0000 1.0002 0.1263 0.2363 0.9512
6 -12 -1 0.0666 6.0000 -12.0000 -1.0001 0.5265 -0.2581 -0.7790
-12 -9 -10 0.0657 -12.0000 -9.0000 -9.9999 0.8882 -0.4387 0.0951
-22 1 -1 0.0518 -22.0000 1.0000 -0.9997 0.5989 0.0886 0.8215
-14 -9 7 0.0541 -14.0000 -9.0000 7.0002 0.9479 0.1701 -0.0350
21 -3 -1 0.0765 21.0000 -3.0000 -1.0003 -0.4513 -0.1865 -0.8606
12 7 -20 0.1245 12.0000 7.0000 -20.0002 -0.7704 -0.6507 0.1594
-16 7 -9 0.0907 -16.0000 7.0000 -8.9998 0.0666 -0.1259 0.9992
-13 -10 -1 0.0295 -13.0000 -10.0000 -0.9998 0.9769 -0.1328 -0.0244
8 5 21 0.1153 8.0000 5.0000 20.9999 -0.5334 0.7814 -0.2800
-7 12 2 0.0669 -7.0000 12.0000 2.0001 -0.4966 0.2983 0.8019

loop_
_geom_angle_atom_site_label_1
_geom_angle_atom_site_label_2
_geom_angle_atom_site_label_3
_geom_angle
_geom_angle_site_symmetry_1
_geom_angle_site_symmetry_3
O10 Dy1 Dy1 122.55(10) . 5_656
O10 Dy1 O19 151.68(13) . 5_656
O10 Dy1 O21 70.48(14) . .
O10 Dy1 C8 27.00(14) . .
O10 Dy1 O9 53.09(13) . .
O10 Dy1 C17 160.43(16) . .
O14 Dy1 Dy1 65.93(10) 2_655 5_656
O14 Dy1 O10 84.69(14) 2_655 .
O14 Dy1 O19 71.69(14) 2_655 .
O14 Dy1 O19 70.33(13) 2_655 5_656
O14 Dy1 O18 88.25(16) 2_655 .
O14 Dy1 O13 135.43(14) 2_655 6_556
O14 Dy1 O20 142.27(16) 2_655 .
O14 Dy1 O21 70.46(14) 2_655 .
O14 Dy1 C8 106.51(15) 2_655 .
O14 Dy1 O9 127.92(14) 2_655 .
O14 Dy1 C17 79.34(16) 2_655 .
O19 Dy1 Dy1 34.65(8) 5_656 5_656
O19 Dy1 Dy1 39.35(10) . 5_656
O19 Dy1 O10 85.87(14) . .
O19 Dy1 O19 74.00(15) . 5_656
O19 Dy1 O18 124.79(15) . .
O19 Dy1 O13 79.42(14) . 6_556
O19 Dy1 O20 145.02(15) . .
O19 Dy1 O21 136.69(13) . .
O19 Dy1 C8 151.67(15) 5_656 .
O19 Dy1 C8 78.31(16) . .
O19 Dy1 O9 75.83(15) . .
O19 Dy1 C17 99.62(16) . .
O19 Dy1 C17 25.64(15) 5_656 .
O18 Dy1 Dy1 85.44(11) . 5_656
O18 Dy1 O10 144.25(14) . .
O18 Dy1 O19 50.79(13) . 5_656
O18 Dy1 O21 74.12(15) . .
O18 Dy1 C8 156.18(16) . .
O18 Dy1 O9 143.79(16) . .
O18 Dy1 C17 25.19(16) . .
O13 Dy1 Dy1 70.15(10) 6_556 5_656
O13 Dy1 O10 126.79(14) 6_556 .
O13 Dy1 O19 69.50(13) 6_556 5_656
O13 Dy1 O18 81.08(16) 6_556 .
O13 Dy1 O20 75.98(15) 6_556 .
O13 Dy1 O21 143.71(14) 6_556 .
O13 Dy1 C8 99.79(16) 6_556 .
O13 Dy1 O9 73.72(14) 6_556 .
O13 Dy1 C17 72.78(16) 6_556 .
O20 Dy1 Dy1 143.18(13) . 5_656
O20 Dy1 O10 89.28(17) . .
O20 Dy1 O19 118.61(16) . 5_656
O20 Dy1 O18 75.32(18) . .
O20 Dy1 O21 72.41(15) . .
O20 Dy1 C8 81.78(18) . .
O20 Dy1 O9 73.66(17) . .
O20 Dy1 C17 96.43(19) . .
O21 Dy1 Dy1 132.06(11) . 5_656
O21 Dy1 O19 111.29(14) . 5_656
O21 Dy1 C8 92.95(16) . .
O21 Dy1 O9 112.92(16) . .
O21 Dy1 C17 93.38(17) . .
C8 Dy1 Dy1 117.44(12) . 5_656
C8 Dy1 C17 172.56(16) . .
O9 Dy1 Dy1 109.11(11) . 5_656
O9 Dy1 O19 135.73(13) . 5_656
O9 Dy1 C8 26.15(14) . .
O9 Dy1 C17 146.45(15) . .
C17 Dy1 Dy1 60.28(13) . 5_656
C8 O10 Dy1 93.7(3) . .
C12 O14 Dy1 137.9(4) . 2_655
Dy1 O19 Dy1 106.00(15) . 5_656
C17 O19 Dy1 163.1(4) 5_656 .
C17 O19 Dy1 90.7(4) 5_656 5_656
C17 O18 Dy1 99.6(4) . .
C12 O13 Dy1 132.2(3) . 6
O10 C8 Dy1 59.3(3) . .
O10 C8 C2 119.1(5) . .
O9 C8 Dy1 61.3(3) . .
O9 C8 O10 120.3(5) . .
O9 C8 C2 120.5(5) . .
C2 C8 Dy1 173.1(4) . .
C8 O9 Dy1 92.6(3) . .
O14 C12 C4 115.8(5) . .
O13 C12 O14 126.9(5) . .
O13 C12 C4 117.1(5) . .
C2 C7 C6 120.7(5) . .
C4 C3 C2 119.6(5) . .
C4 C5 C6 119.2(6) . .
O19 C17 Dy1 63.7(3) 5_656 .
O19 C17 C16 121.2(6) 5_656 .
O18 C17 Dy1 55.2(3) . .
O18 C17 O19 118.7(6) . 5_656
O18 C17 C16 119.9(6) . .
C16 C17 Dy1 170.9(4) . .
C3 C4 C12 117.2(5) . .
C5 C4 C12 122.1(5) . .
C5 C4 C3 120.7(5) . .
C7 C2 C8 121.1(5) . .
C7 C2 C3 120.1(6) . .
C3 C2 C8 118.4(5) . .
O11 C6 C7 119.2(5) . .
O11 C6 C5 121.1(5) . .
C7 C6 C5 119.8(5) . .
C17 C16 C15 112.7(5) . .
C15 C15 C16 115.5(8) 2_656 .

loop_
_geom_bond_atom_site_label_1
_geom_bond_atom_site_label_2
_geom_bond_distance
_geom_bond_site_symmetry_2
Dy1 Dy1 3.9676(5) 5_656
Dy1 O10 2.444(4) .
Dy1 O14 2.333(4) 2_655
Dy1 O19 2.347(4) .
Dy1 O19 2.617(4) 5_656
Dy1 O18 2.431(5) .
Dy1 O13 2.367(4) 6_556
Dy1 O20 2.377(4) .
Dy1 O21 2.453(4) .
Dy1 C8 2.836(6) .
Dy1 O9 2.490(4) .
Dy1 C17 2.919(6) .
O10 C8 1.291(7) .
O14 Dy1 2.332(4) 2_655
O14 C12 1.251(7) .
O19 Dy1 2.617(4) 5_656
O19 C17 1.263(7) 5_656
O18 C17 1.260(7) .
O13 Dy1 2.367(4) 6
O13 C12 1.247(7) .
C8 O9 1.251(7) .
C8 C2 1.485(8) .
O11 C6 1.376(6) .
C12 C4 1.514(7) .
C7 C2 1.371(8) .
C7 C6 1.381(8) .
C3 C4 1.391(8) .
C3 C2 1.393(8) .
C5 C4 1.374(7) .
C5 C6 1.409(7) .
C17 O19 1.263(7) 5_656
C17 C16 1.491(8) .
C16 C15 1.520(9) .
C15 C15 1.473(13) 2_656

loop_
_geom_hbond_atom_site_label_D
_geom_hbond_atom_site_label_H
_geom_hbond_atom_site_label_A
_geom_hbond_distance_DH
_geom_hbond_distance_HA
_geom_hbond_distance_DA
_geom_hbond_angle_DHA
_geom_hbond_site_symmetry_A
O20 H20A O13 0.87 2.48 3.260(7) 148.8 4_655
O20 H20A O20 0.87 2.84 3.390(10) 122.4 7_656
O20 H20B O9 0.87 2.22 2.841(6) 127.8 7_656
O21 H21A O11 0.86 2.32 2.993(6) 134.9 3_455
O11 H11 O10 0.82 2.04 2.822(6) 159.8 4_645
C5 H5 O10 0.93 2.85 3.431(7) 121.4 4_645
O22 H22A O22 0.85 2.12 2.818(17) 139.1 7_666
O22 H22B O14 0.85 2.16 2.946(8) 153.9 6_566
O22 H22B O21 0.85 2.73 3.415(10) 138.3 5_666
